data_2217619
loop_
_publ_author_name
'Marek, Jarom\'ir'
'Tr\'avn\'i\<cek, Zden\<ek'

_publ_section_title
;(\m-5-Carboxybenzene-1,3-dicarboxylato-\k^2^<i>O</i>^1^:<i>O</i>^3^)bis[bis(2,2'-bipyridine-\k^2^<i>N</i>,<i>N</i>')copper(II)]
 5-carboxybenzene-1,3-dicarboxylate 2,2'-bipyridine solvate tridecahydrate
;
_journal_coeditor_code PK2079
_journal_issue 2
_journal_name_full 'Acta Crystallographica Section E'
_journal_page_first m384
_journal_page_last m385
_journal_paper_doi 10.1107/S1600536808001852
_journal_volume 64
_journal_year 2008
_chemical_formula_iupac '[Cu2 (C9 H4 O6) (C10 H8 N2)4] (C9 H4 O6) , C10 H8 N2 , 13H2 O'
_chemical_formula_moiety 'C49 H36 Cu2 N8 O6 2+ , C9 H4 O6 2- , C10 H8 N2 , 13H2 O'
_chemical_formula_sum 'C68 H74 Cu2 N10 O25'
_chemical_formula_weight 1558.45
_chemical_name_systematic
;(\m-5-Carboxybenzene-1,3-dicarboxylato-\k^2^O^1^:O^3^)bis[bis(2,2'-bipyridine-
\k^2^<i>N</i>,<i>N</i>')copper(II)]
 5-carboxybenzene-1,3-dicarboxylate
2,2'-bipyridine solvate tridecahydrate
;
_space_group_IT_number 4
_symmetry_cell_setting monoclinic
_symmetry_space_group_name_Hall 'P 2yb'
_symmetry_space_group_name_H-M 'P 1 21 1'
_atom_sites_solution_hydrogens geom
_atom_sites_solution_primary direct
_atom_sites_solution_secondary difmap
_audit_creation_method SHELXL-97
_cell_angle_alpha 90.00
_cell_angle_beta 99.2051(14)
_cell_angle_gamma 90.00
_cell_formula_units_Z 4
_cell_length_a 14.4638(2)
_cell_length_b 19.7448(2)
_cell_length_c 25.0638(3)
_cell_measurement_reflns_used 32974
_cell_measurement_temperature 120(2)
_cell_measurement_theta_max 32.01
_cell_measurement_theta_min 2.64
_cell_volume 7065.66(15)
_computing_cell_refinement 'CrysAlis RED (Oxford Diffraction, 2006)'
_computing_data_collection 'CrysAlis CCD (Oxford Diffraction, 2006)'
_computing_data_reduction 'CrysAlis RED (Oxford Diffraction, 2006)'
_computing_molecular_graphics 'DIAMOND (Brandenburg, 2006)'
_computing_publication_material 'SHELXL97 (Sheldrick, 2008)'
_computing_structure_refinement 'SHELXL97 (Sheldrick, 2008)'
_computing_structure_solution 'SHELXS97 (Sheldrick, 2008)'
_diffrn_ambient_temperature 293(2)
_diffrn_detector_area_resol_mean 8.3611
_diffrn_measured_fraction_theta_full 0.993
_diffrn_measured_fraction_theta_max 0.993
_diffrn_measurement_device_type 'Oxford Diffraction Xcalibur2+ CCD'
_diffrn_measurement_method 'rotation method \w'
_diffrn_radiation_monochromator graphite
_diffrn_radiation_source 'Enhance (Mo) X-ray Source'
_diffrn_radiation_type MoK\a
_diffrn_radiation_wavelength 0.71073
_diffrn_reflns_av_R_equivalents 0.0160
_diffrn_reflns_av_sigmaI/netI 0.0294
_diffrn_reflns_limit_h_max 13
_diffrn_reflns_limit_h_min -17
_diffrn_reflns_limit_k_max 23
_diffrn_reflns_limit_k_min -22
_diffrn_reflns_limit_l_max 29
_diffrn_reflns_limit_l_min -29
_diffrn_reflns_number 41227
_diffrn_reflns_theta_full 25.05
_diffrn_reflns_theta_max 25.05
_diffrn_reflns_theta_min 2.65
_diffrn_standards_number 0
_exptl_absorpt_coefficient_mu 0.690
_exptl_absorpt_correction_T_max 0.840
_exptl_absorpt_correction_T_min 0.823
_exptl_absorpt_correction_type multi-scan
_exptl_absorpt_process_details '(CrysAlis RED; Oxford Diffraction, 2006)'
_exptl_crystal_colour blue
_exptl_crystal_density_diffrn 1.465
_exptl_crystal_density_method 'not measured'
_exptl_crystal_description prism
_exptl_crystal_F_000 3240
_exptl_crystal_size_max 0.3
_exptl_crystal_size_mid 0.3
_exptl_crystal_size_min 0.25
_refine_diff_density_max 0.809
_refine_diff_density_min -0.622
_refine_ls_abs_structure_details 'Flack (1983), 10782 Friedel pairs'
_refine_ls_abs_structure_Flack 0.105(6)
_refine_ls_extinction_method none
_refine_ls_goodness_of_fit_ref 0.987
_refine_ls_hydrogen_treatment mixed
_refine_ls_matrix_type full
_refine_ls_number_parameters 2053
_refine_ls_number_reflns 23591
_refine_ls_number_restraints 62
_refine_ls_restrained_S_all 0.990
_refine_ls_R_factor_all 0.0419
_refine_ls_R_factor_gt 0.0343
_refine_ls_shift/su_max 0.000
_refine_ls_shift/su_mean 0.000
_refine_ls_structure_factor_coef Fsqd
_refine_ls_weighting_details 'calc w=1/[\s^2^(Fo^2^)+(0.0475P)^2^+5P] where P=(Fo^2^+2Fc^2^)/3'
_refine_ls_weighting_scheme calc
_refine_ls_wR_factor_gt 0.0813
_refine_ls_wR_factor_ref 0.0855
_reflns_number_gt 21012
_reflns_number_total 23598
_reflns_threshold_expression I>2\s(I)
_cod_data_source_file pk2079.cif
_cod_data_source_block I
_cod_original_sg_symbol_H-M 'P 21'
_cod_database_code 2217619
_cod_database_fobs_code 2217619

loop_
_symmetry_equiv_pos_as_xyz
'x, y, z'
'-x, y+1/2, -z'

loop_
_atom_site_type_symbol
_atom_site_label
_atom_site_fract_x
_atom_site_fract_y
_atom_site_fract_z
_atom_site_U_iso_or_equiv
_atom_site_adp_type
_atom_site_calc_flag
_atom_site_refinement_flags
_atom_site_occupancy
Cu Cu1 0.31137(2) 0.177710(17) 0.498235(14) 0.01341(8) Uani d . 1
Cu Cu2 0.18062(2) 0.700682(18) 0.498203(14) 0.01502(9) Uani d . 1
Cu Cu3 0.17641(2) 0.189610(17) -0.009072(14) 0.01460(9) Uani d . 1
Cu Cu4 0.32895(2) 0.712859(19) 0.021961(15) 0.01744(9) Uani d . 1
O O1 0.33861(14) 0.26860(11) 0.46507(8) 0.0160(5) Uani d . 1
O O2 0.26838(15) 0.30763(11) 0.53194(9) 0.0191(5) Uani d . 1
O O3 0.21388(15) 0.61479(11) 0.46425(8) 0.0165(5) Uani d . 1
O O4 0.14569(15) 0.55112(11) 0.52073(9) 0.0203(5) Uani d . 1
O O5 0.33234(18) 0.52434(12) 0.31428(10) 0.0289(6) Uani d D 1
H H5W 0.357(3) 0.535(2) 0.2860(12) 0.043 Uiso d D 1
O O6 0.34549(17) 0.41255(12) 0.30032(9) 0.0268(5) Uani d D 1
O O7 0.15079(15) 0.28225(11) 0.01932(9) 0.0189(5) Uani d . 1
O O8 0.22196(15) 0.32671(11) -0.04501(9) 0.0212(5) Uani d . 1
O O9 0.29559(15) 0.62361(11) 0.05025(9) 0.0197(5) Uani d . 1
O O10 0.36466(16) 0.56616(12) -0.00937(9) 0.0234(5) Uani d . 1
O O11 0.1500(2) 0.39334(13) 0.18856(11) 0.0408(7) Uani d D 1
H H11V 0.138(3) 0.395(2) 0.2209(10) 0.061 Uiso d D 1
O O12 0.1995(2) 0.49851(14) 0.20408(10) 0.0433(7) Uani d . 1
O O13 0.48939(16) 0.27095(12) 0.25271(10) 0.0275(5) Uani d D 1
O O14 0.55947(15) 0.17417(11) 0.23701(9) 0.0236(5) Uani d . 1
O O15 0.81789(16) 0.48517(12) 0.26154(9) 0.0266(5) Uani d . 1
O O16 0.66177(16) 0.48743(11) 0.23960(10) 0.0263(5) Uani d . 1
O O17 0.98334(17) 0.26919(13) 0.25050(11) 0.0338(6) Uani d . 1
O O18 0.90396(16) 0.17284(12) 0.24242(9) 0.0261(5) Uani d D 1
H H18V 0.957(2) 0.152(2) 0.2449(19) 0.053(14) Uiso d D 1
O O19 -0.01066(18) 1.02929(14) 0.25877(13) 0.0455(7) Uani d . 1
O O20 0.05922(16) 1.12236(12) 0.23636(10) 0.0282(5) Uani d . 1
O O21 0.48534(18) 1.02573(13) 0.26211(12) 0.0389(6) Uani d . 1
O O22 0.40450(18) 1.12089(13) 0.24599(11) 0.0336(6) Uani d D 1
H H22V 0.459(2) 1.134(3) 0.240(2) 0.069(17) Uiso d D 1
O O23 0.1576(2) 0.81674(15) 0.29295(15) 0.0640(10) Uani d . 1
O O24 0.3095(2) 0.81320(16) 0.28853(19) 0.0825(13) Uani d D 1
H H96W 0.363(3) 0.812(4) 0.2307(14) 0.124 Uiso d D 1
N N1 0.19855(17) 0.16962(14) 0.44222(10) 0.0162(6) Uani d . 1
N N2 0.22886(18) 0.12282(13) 0.54098(10) 0.0153(6) Uani d . 1
N N3 0.42266(17) 0.18089(13) 0.55566(9) 0.0145(5) Uani d . 1
N N4 0.40706(17) 0.11554(13) 0.46193(10) 0.0134(5) Uani d . 1
N N5 0.27994(19) 0.76810(14) 0.47087(11) 0.0211(6) Uani d . 1
N N6 0.28802(18) 0.69145(15) 0.55868(10) 0.0214(6) Uani d . 1
N N7 0.07151(17) 0.71179(14) 0.44082(9) 0.0148(5) Uani d . 1
N N8 0.09715(17) 0.75529(13) 0.54096(10) 0.0136(5) Uani d . 1
N N9 0.29242(17) 0.18288(14) 0.04450(10) 0.0177(6) Uani d . 1
N N10 0.25432(18) 0.13091(13) -0.05250(10) 0.0164(6) Uani d . 1
N N11 0.06172(17) 0.18895(14) -0.06423(10) 0.0161(5) Uani d . 1
N N12 0.08538(18) 0.12943(13) 0.03232(10) 0.0150(6) Uani d . 1
N N13 0.24614(19) 0.78209(14) 0.06155(12) 0.0224(6) Uani d . 1
N N14 0.21206(18) 0.71632(15) -0.03157(10) 0.0222(6) Uani d . 1
N N15 0.40951(18) 0.76683(14) -0.02380(10) 0.0164(6) Uani d . 1
N N16 0.44576(17) 0.71712(14) 0.07413(10) 0.0166(6) Uani d . 1
N N17 0.7504(2) 0.41281(17) 0.06410(11) 0.0314(7) Uani d . 1
N N18 0.7371(2) 0.49218(16) -0.06644(11) 0.0285(7) Uani d . 1
N N19 0.7651(2) 0.48036(14) 0.55385(11) 0.0244(6) Uani d . 1
N N20 0.7330(2) 0.39145(15) 0.42675(11) 0.0263(7) Uani d . 1
C C1 0.28239(19) 0.38173(15) 0.45829(12) 0.0139(6) Uani d . 1
C C2 0.2410(2) 0.43563(15) 0.48184(12) 0.0142(6) Uani d . 1
H H2 0.2232 0.4302 0.5156 0.017 Uiso calc R 1
C C3 0.22635(19) 0.49735(15) 0.45522(12) 0.0135(6) Uani d . 1
C C4 0.2508(2) 0.50419(15) 0.40398(12) 0.0153(6) Uani d . 1
H H4 0.2398 0.5450 0.3856 0.018 Uiso calc R 1
C C5 0.2916(2) 0.45069(15) 0.37996(12) 0.0159(6) Uani d . 1
C C6 0.30695(19) 0.38950(15) 0.40747(12) 0.0156(6) Uani d . 1
H H6 0.3339 0.3535 0.3916 0.019 Uiso calc R 1
C C7 0.2982(2) 0.31530(16) 0.48793(12) 0.0137(6) Uani d . 1
C C8 0.1907(2) 0.55794(17) 0.48279(12) 0.0148(7) Uani d . 1
C C9 0.3247(2) 0.46001(16) 0.32702(12) 0.0197(7) Uani d . 1
C C10 0.1911(2) 0.19425(16) 0.39166(12) 0.0183(7) Uani d . 1
H H10 0.2419 0.2169 0.3815 0.022 Uiso calc R 1
C C11 0.1105(2) 0.18690(17) 0.35450(13) 0.0245(7) Uani d . 1
H H11 0.1074 0.2034 0.3195 0.029 Uiso calc R 1
C C12 0.0343(2) 0.15459(18) 0.37027(14) 0.0250(8) Uani d . 1
H H12 -0.0211 0.1498 0.3460 0.030 Uiso calc R 1
C C13 0.0409(2) 0.12944(17) 0.42230(13) 0.0220(7) Uani d . 1
H H13 -0.0098 0.1078 0.4336 0.026 Uiso calc R 1
C C14 0.1252(2) 0.13729(15) 0.45743(12) 0.0149(7) Uani d . 1
C C15 0.1420(2) 0.11020(16) 0.51299(13) 0.0165(7) Uani d . 1
C C16 0.0764(2) 0.07340(17) 0.53608(14) 0.0220(7) Uani d . 1
H H16 0.0171 0.0652 0.5167 0.026 Uiso calc R 1
C C17 0.1004(2) 0.04914(18) 0.58816(14) 0.0260(8) Uani d . 1
H H17 0.0571 0.0247 0.6041 0.031 Uiso calc R 1
C C18 0.1883(2) 0.06134(17) 0.61621(13) 0.0242(7) Uani d . 1
H H18 0.2053 0.0452 0.6513 0.029 Uiso calc R 1
C C19 0.2521(2) 0.09849(16) 0.59123(13) 0.0186(7) Uani d . 1
H H19 0.3120 0.1064 0.6100 0.022 Uiso calc R 1
C C20 0.4272(2) 0.21637(16) 0.60201(12) 0.0182(7) Uani d . 1
H H20 0.3739 0.2390 0.6088 0.022 Uiso calc R 1
C C21 0.5071(2) 0.22035(17) 0.63955(13) 0.0215(7) Uani d . 1
H H21 0.5078 0.2450 0.6712 0.026 Uiso calc R 1
C C22 0.5866(2) 0.18704(18) 0.62942(12) 0.0224(7) Uani d . 1
H H22 0.6419 0.1895 0.6541 0.027 Uiso calc R 1
C C23 0.5831(2) 0.15025(17) 0.58247(12) 0.0186(7) Uani d . 1
H H23 0.6362 0.1278 0.5750 0.022 Uiso calc R 1
C C24 0.4995(2) 0.14680(16) 0.54614(12) 0.0144(6) Uani d . 1
C C25 0.4881(2) 0.10732(15) 0.49526(13) 0.0138(7) Uani d . 1
C C26 0.5565(2) 0.06204(17) 0.48350(14) 0.0194(7) Uani d . 1
H H26 0.6127 0.0570 0.5070 0.023 Uiso calc R 1
C C27 0.5387(2) 0.02481(17) 0.43599(13) 0.0218(7) Uani d . 1
H H27 0.5829 -0.0058 0.4273 0.026 Uiso calc R 1
C C28 0.4554(2) 0.03353(17) 0.40192(13) 0.0216(7) Uani d . 1
H H28 0.4421 0.0090 0.3699 0.026 Uiso calc R 1
C C29 0.3915(2) 0.07969(17) 0.41623(13) 0.0189(7) Uani d . 1
H H29 0.3352 0.0860 0.3930 0.023 Uiso calc R 1
C C30 0.2724(3) 0.80565(17) 0.42646(16) 0.0289(8) Uani d . 1
H H30 0.2159 0.8054 0.4027 0.035 Uiso calc R 1
C C31 0.3464(3) 0.84595(19) 0.41382(18) 0.0395(10) Uani d . 1
H H31 0.3393 0.8721 0.3826 0.047 Uiso calc R 1
C C32 0.4287(3) 0.8452(2) 0.44894(19) 0.0413(11) Uani d . 1
H H32 0.4788 0.8711 0.4415 0.050 Uiso calc R 1
C C33 0.4387(3) 0.80710(18) 0.49486(18) 0.0351(10) Uani d . 1
H H33 0.4951 0.8067 0.5186 0.042 Uiso calc R 1
C C34 0.3628(2) 0.76860(17) 0.50557(15) 0.0245(8) Uani d . 1
C C35 0.3669(2) 0.72547(17) 0.55386(14) 0.0234(8) Uani d . 1
C C36 0.4469(2) 0.7193(2) 0.59260(15) 0.0310(9) Uani d . 1
H H36 0.5011 0.7432 0.5892 0.037 Uiso calc R 1
C C37 0.4445(3) 0.6771(2) 0.63621(15) 0.0374(10) Uani d . 1
H H37 0.4977 0.6717 0.6622 0.045 Uiso calc R 1
C C38 0.3641(3) 0.6430(2) 0.64131(15) 0.0363(9) Uani d . 1
H H38 0.3614 0.6152 0.6710 0.044 Uiso calc R 1
C C39 0.2868(2) 0.65089(18) 0.60137(13) 0.0250(8) Uani d . 1
H H39 0.2322 0.6272 0.6043 0.030 Uiso calc R 1
C C40 0.0657(2) 0.68812(17) 0.39047(12) 0.0200(7) Uani d . 1
H H40 0.1173 0.6662 0.3806 0.024 Uiso calc R 1
C C41 -0.0141(2) 0.69505(18) 0.35280(12) 0.0239(7) Uani d . 1
H H41 -0.0162 0.6781 0.3180 0.029 Uiso calc R 1
C C42 -0.0912(2) 0.72764(17) 0.36742(13) 0.0222(7) Uani d . 1
H H42 -0.1461 0.7324 0.3427 0.027 Uiso calc R 1
C C43 -0.0856(2) 0.75303(16) 0.41935(13) 0.0184(7) Uani d . 1
H H43 -0.1365 0.7750 0.4300 0.022 Uiso calc R 1
C C44 -0.0027(2) 0.74520(16) 0.45529(12) 0.0144(6) Uani d . 1
C C45 0.0126(2) 0.77124(15) 0.51142(12) 0.0135(6) Uani d . 1
C C46 -0.0515(2) 0.81177(16) 0.53207(13) 0.0162(7) Uani d . 1
H H46 -0.1088 0.8223 0.5113 0.019 Uiso calc R 1
C C47 -0.0283(2) 0.83638(17) 0.58449(13) 0.0210(7) Uani d . 1
H H47 -0.0705 0.8631 0.5994 0.025 Uiso calc R 1
C C48 0.0578(2) 0.82089(17) 0.61413(13) 0.0196(7) Uani d . 1
H H48 0.0752 0.8377 0.6490 0.023 Uiso calc R 1
C C49 0.1176(2) 0.77982(16) 0.59080(12) 0.0181(7) Uani d . 1
H H49 0.1752 0.7687 0.6111 0.022 Uiso calc R 1
C C51 0.2132(2) 0.39246(15) 0.03421(12) 0.0155(6) Uani d . 1
C C52 0.2586(2) 0.44886(15) 0.01607(12) 0.0155(6) Uani d . 1
H H52 0.2758 0.4484 -0.0181 0.019 Uiso calc R 1
C C53 0.27799(19) 0.50543(15) 0.04904(12) 0.0146(6) Uani d . 1
C C54 0.2547(2) 0.50496(15) 0.10099(12) 0.0157(6) Uani d . 1
H H54 0.2684 0.5424 0.1234 0.019 Uiso calc R 1
C C55 0.2111(2) 0.44889(16) 0.11945(12) 0.0166(6) Uani d . 1
C C56 0.1904(2) 0.39272(16) 0.08594(12) 0.0169(6) Uani d . 1
H H56 0.1612 0.3552 0.0983 0.020 Uiso calc R 1
C C57 0.1935(2) 0.33025(17) -0.00082(13) 0.0161(7) Uani d . 1
C C58 0.3175(2) 0.56947(17) 0.02816(13) 0.0177(7) Uani d . 1
C C59 0.1858(2) 0.44967(16) 0.17488(13) 0.0203(7) Uani d . 1
C C60 0.3033(2) 0.20850(17) 0.09471(12) 0.0192(7) Uani d . 1
H H60 0.2542 0.2325 0.1056 0.023 Uiso calc R 1
C C61 0.3850(2) 0.20020(18) 0.13051(13) 0.0249(7) Uani d . 1
H H61 0.3907 0.2178 0.1653 0.030 Uiso calc R 1
C C62 0.4587(2) 0.16523(18) 0.11405(14) 0.0256(8) Uani d . 1
H H62 0.5150 0.1600 0.1374 0.031 Uiso calc R 1
C C63 0.4475(2) 0.13816(18) 0.06249(14) 0.0233(8) Uani d . 1
H H63 0.4960 0.1142 0.0509 0.028 Uiso calc R 1
C C64 0.3629(2) 0.14723(16) 0.02837(13) 0.0159(7) Uani d . 1
C C65 0.3415(2) 0.11790(16) -0.02593(13) 0.0166(7) Uani d . 1
C C66 0.4039(2) 0.07867(17) -0.04936(13) 0.0217(7) Uani d . 1
H H66 0.4638 0.0702 -0.0307 0.026 Uiso calc R 1
C C67 0.3768(3) 0.05244(18) -0.10018(14) 0.0278(8) Uani d . 1
H H67 0.4179 0.0260 -0.1162 0.033 Uiso calc R 1
C C68 0.2875(2) 0.06586(18) -0.12723(13) 0.0264(8) Uani d . 1
H H68 0.2678 0.0489 -0.1618 0.032 Uiso calc R 1
C C69 0.2284(2) 0.10487(16) -0.10186(13) 0.0195(7) Uani d . 1
H H69 0.1681 0.1134 -0.1198 0.023 Uiso calc R 1
C C70 0.0536(2) 0.22199(17) -0.11147(13) 0.0200(7) Uani d . 1
H H70 0.1035 0.2485 -0.1184 0.024 Uiso calc R 1
C C71 -0.0253(2) 0.21824(18) -0.15004(13) 0.0230(7) Uani d . 1
H H71 -0.0283 0.2408 -0.1829 0.028 Uiso calc R 1
C C72 -0.1001(2) 0.18010(18) -0.13877(12) 0.0219(7) Uani d . 1
H H72 -0.1546 0.1769 -0.1640 0.026 Uiso calc R 1
C C73 -0.0933(2) 0.14699(17) -0.08997(13) 0.0205(7) Uani d . 1
H H73 -0.1435 0.1219 -0.0817 0.025 Uiso calc R 1
C C74 -0.0111(2) 0.15145(16) -0.05340(12) 0.0154(7) Uani d . 1
C C75 0.0042(2) 0.11586(17) -0.00025(13) 0.0155(7) Uani d . 1
C C76 -0.0607(2) 0.07034(18) 0.01542(14) 0.0219(8) Uani d . 1
H H76 -0.1169 0.0615 -0.0072 0.026 Uiso calc R 1
C C77 -0.0399(2) 0.03881(19) 0.06496(14) 0.0266(8) Uani d . 1
H H77 -0.0816 0.0077 0.0757 0.032 Uiso calc R 1
C C78 0.0428(2) 0.05361(18) 0.09859(13) 0.0237(7) Uani d . 1
H H78 0.0573 0.0333 0.1324 0.028 Uiso calc R 1
C C79 0.1035(2) 0.09946(17) 0.08082(12) 0.0189(7) Uani d . 1
H H79 0.1591 0.1099 0.1034 0.023 Uiso calc R 1
C C80 0.2676(3) 0.81166(17) 0.10991(14) 0.0268(8) Uani d . 1
H H80 0.3270 0.8047 0.1296 0.032 Uiso calc R 1
C C81 0.2059(3) 0.8519(2) 0.13192(18) 0.0407(10) Uani d . 1
H H81 0.2232 0.8717 0.1657 0.049 Uiso calc R 1
C C82 0.1182(3) 0.8621(2) 0.10295(18) 0.0431(11) Uani d . 1
H H82 0.0750 0.8888 0.1172 0.052 Uiso calc R 1
C C83 0.0942(3) 0.8329(2) 0.05288(18) 0.0384(10) Uani d . 1
H H83 0.0352 0.8397 0.0327 0.046 Uiso calc R 1
C C84 0.1605(2) 0.79250(18) 0.03275(15) 0.0262(8) Uani d . 1
C C85 0.1430(2) 0.75727(19) -0.01989(15) 0.0273(9) Uani d . 1
C C86 0.0596(3) 0.7634(2) -0.05619(16) 0.0386(10) Uani d . 1
H H86 0.0118 0.7914 -0.0482 0.046 Uiso calc R 1
C C87 0.0489(3) 0.7277(3) -0.10390(18) 0.0518(14) Uani d . 1
H H87 -0.0057 0.7323 -0.1289 0.062 Uiso calc R 1
C C88 0.1194(3) 0.6849(2) -0.11476(15) 0.0450(12) Uani d . 1
H H88 0.1124 0.6596 -0.1464 0.054 Uiso calc R 1
C C89 0.2004(3) 0.6809(2) -0.07726(14) 0.0338(9) Uani d . 1
H H89 0.2484 0.6525 -0.0842 0.041 Uiso calc R 1
C C90 0.3852(2) 0.79141(17) -0.07358(13) 0.0197(7) Uani d . 1
H H90 0.3260 0.7812 -0.0922 0.024 Uiso calc R 1
C C91 0.4435(2) 0.83120(18) -0.09883(13) 0.0239(8) Uani d . 1
H H91 0.4241 0.8470 -0.1338 0.029 Uiso calc R 1
C C92 0.5317(2) 0.84730(18) -0.07097(13) 0.0223(7) Uani d . 1
H H92 0.5723 0.8746 -0.0866 0.027 Uiso calc R 1
C C93 0.5575(2) 0.82168(17) -0.01930(13) 0.0174(7) Uani d . 1
H H93 0.6164 0.8313 0.0000 0.021 Uiso calc R 1
C C94 0.4959(2) 0.78182(16) 0.00354(13) 0.0170(7) Uani d . 1
C C95 0.5169(2) 0.75253(16) 0.05826(12) 0.0154(7) Uani d . 1
C C96 0.6020(2) 0.75975(17) 0.09243(13) 0.0184(7) Uani d . 1
H H96 0.6504 0.7843 0.0813 0.022 Uiso calc R 1
C C97 0.6140(2) 0.73017(18) 0.14300(13) 0.0239(8) Uani d . 1
H H97 0.6709 0.7342 0.1660 0.029 Uiso calc R 1
C C98 0.5412(2) 0.69455(18) 0.15920(12) 0.0245(7) Uani d . 1
H H98 0.5477 0.6750 0.1934 0.029 Uiso calc R 1
C C99 0.4581(2) 0.68863(18) 0.12335(12) 0.0220(7) Uani d . 1
H H99 0.4092 0.6640 0.1338 0.026 Uiso calc R 1
C C101 0.6516(2) 0.27466(16) 0.24506(12) 0.0181(7) Uani d . 1
C C102 0.6532(2) 0.34534(16) 0.24653(12) 0.0176(7) Uani d . 1
H H102 0.5976 0.3690 0.2466 0.021 Uiso calc R 1
C C103 0.7364(2) 0.38087(17) 0.24787(11) 0.0184(7) Uani d . 1
C C104 0.8185(2) 0.34460(16) 0.24774(12) 0.0194(7) Uani d . 1
H H104 0.8747 0.3678 0.2488 0.023 Uiso calc R 1
C C105 0.8185(2) 0.27361(16) 0.24606(12) 0.0180(6) Uani d . 1
C C106 0.7344(2) 0.23852(17) 0.24439(11) 0.0189(7) Uani d . 1
H H106 0.7335 0.1915 0.2428 0.023 Uiso calc R 1
C C107 0.5593(2) 0.23822(16) 0.24485(12) 0.0200(7) Uani d . 1
C C108 0.7384(2) 0.45697(17) 0.24959(12) 0.0213(7) Uani d . 1
C C109 0.9096(2) 0.23831(16) 0.24654(12) 0.0206(7) Uani d . 1
C C111 0.1526(2) 1.02452(17) 0.25587(13) 0.0241(7) Uani d . 1
C C112 0.2361(2) 1.05803(17) 0.25242(12) 0.0217(7) Uani d . 1
H H112 0.2357 1.1043 0.2456 0.026 Uiso calc R 1
C C113 0.3201(2) 1.02259(17) 0.25911(13) 0.0250(7) Uani d . 1
C C114 0.3199(3) 0.95301(17) 0.26913(14) 0.0289(8) Uani d . 1
H H114 0.3759 0.9290 0.2733 0.035 Uiso calc R 1
C C115 0.2363(3) 0.91900(18) 0.27289(16) 0.0356(9) Uani d . 1
C C116 0.1534(3) 0.95499(18) 0.26585(15) 0.0329(9) Uani d . 1
H H116 0.0975 0.9326 0.2678 0.039 Uiso calc R 1
C C117 0.0606(2) 1.06102(18) 0.24976(13) 0.0263(8) Uani d . 1
C C118 0.4105(2) 1.05721(18) 0.25579(13) 0.0246(8) Uani d . 1
C C119 0.2339(3) 0.8434(2) 0.2850(2) 0.0547(13) Uani d . 1
C C121 0.8128(3) 0.4034(2) 0.10910(15) 0.0397(10) Uani d . 1
H H121 0.7936 0.3795 0.1373 0.048 Uiso calc R 1
C C122 0.9034(3) 0.4269(2) 0.11615(15) 0.0369(9) Uani d . 1
H H122 0.9442 0.4192 0.1482 0.044 Uiso calc R 1
C C123 0.9320(3) 0.4624(2) 0.07414(16) 0.0323(9) Uani d . 1
H H123 0.9927 0.4792 0.0774 0.039 Uiso calc R 1
C C124 0.8693(2) 0.47241(18) 0.02750(15) 0.0272(8) Uani d . 1
H H124 0.8874 0.4957 -0.0014 0.033 Uiso calc R 1
C C125 0.7792(2) 0.44778(17) 0.02378(13) 0.0224(7) Uani d . 1
C C126 0.7083(2) 0.45810(17) -0.02582(13) 0.0213(7) Uani d . 1
C C127 0.6175(3) 0.43349(18) -0.02908(15) 0.0283(8) Uani d . 1
H H127 0.5988 0.4112 0.0001 0.034 Uiso calc R 1
C C128 0.5554(3) 0.4428(2) -0.07660(16) 0.0353(9) Uani d . 1
H H128 0.4942 0.4268 -0.0798 0.042 Uiso calc R 1
C C129 0.5851(3) 0.4758(2) -0.11905(16) 0.0369(9) Uani d . 1
H H129 0.5455 0.4817 -0.1518 0.044 Uiso calc R 1
C C130 0.6759(3) 0.5001(2) -0.11146(14) 0.0342(9) Uani d . 1
H H130 0.6954 0.5237 -0.1398 0.041 Uiso calc R 1
C C131 0.8305(3) 0.48761(17) 0.59765(15) 0.0297(8) Uani d . 1
H H131 0.8148 0.5119 0.6267 0.036 Uiso calc R 1
C C132 0.9202(3) 0.46121(18) 0.60242(16) 0.0334(9) Uani d . 1
H H132 0.9630 0.4671 0.6339 0.040 Uiso calc R 1
C C133 0.9440(3) 0.42613(19) 0.55923(16) 0.0317(9) Uani d . 1
H H133 1.0039 0.4083 0.5608 0.038 Uiso calc R 1
C C134 0.8777(2) 0.41781(18) 0.51340(14) 0.0248(7) Uani d . 1
H H134 0.8925 0.3946 0.4836 0.030 Uiso calc R 1
C C135 0.7886(2) 0.44463(16) 0.51249(14) 0.0199(7) Uani d . 1
C C136 0.7143(2) 0.43522(16) 0.46460(13) 0.0199(7) Uani d . 1
C C137 0.6293(2) 0.46906(18) 0.46000(14) 0.0266(8) Uani d . 1
H H137 0.6175 0.4981 0.4873 0.032 Uiso calc R 1
C C138 0.5628(3) 0.45949(19) 0.41503(15) 0.0316(9) Uani d . 1
H H138 0.5062 0.4828 0.4110 0.038 Uiso calc R 1
C C139 0.5816(3) 0.4147(2) 0.37602(14) 0.0331(9) Uani d . 1
H H139 0.5377 0.4067 0.3453 0.040 Uiso calc R 1
C C140 0.6666(3) 0.3821(2) 0.38345(14) 0.0331(9) Uani d . 1
H H140 0.6788 0.3519 0.3570 0.040 Uiso calc R 1
O O74W 0.6909(2) 0.71543(17) 0.28672(11) 0.0425(7) Uani d D 1
H H74V 0.728(3) 0.721(3) 0.2648(16) 0.064 Uiso d D 1
H H74W 0.643(2) 0.741(2) 0.281(2) 0.064 Uiso d D 1
O O75W 0.7064(3) 0.90647(19) 0.22531(14) 0.0431(10) Uani d P 0.788(4)
O O75V 0.6244(13) 0.8963(10) 0.1900(8) 0.080(6) Uiso d P 0.212(4)
O O76W 0.8487(3) 0.86935(19) 0.31107(15) 0.0671(10) Uani d D 1
H H76W 0.867(4) 0.902(2) 0.3375(19) 0.101 Uiso d D 1
H H76V 0.793(3) 0.880(3) 0.288(2) 0.101 Uiso d D 1
O O77W 0.6843(3) 0.0412(2) 0.11924(14) 0.0834(13) Uani d D 1
H H77W 0.686(3) -0.0053(10) 0.119(3) 0.125 Uiso d D 1
H H77V 0.659(4) 0.035(3) 0.0849(8) 0.125 Uiso d D 1
O O78W 0.6635(2) 0.04126(19) 0.22631(14) 0.0594(9) Uani d D 1
H H78W 0.675(4) 0.0062(11) 0.2092(14) 0.089 Uiso d D 1
H H78V 0.608(2) 0.049(2) 0.233(2) 0.089 Uiso d D 1
O O79W 0.9755(2) 0.82287(15) 0.25278(11) 0.0400(7) Uani d D 1
H H79W 1.0384(17) 0.811(2) 0.2663(18) 0.060 Uiso d D 1
H H79V 0.939(3) 0.835(2) 0.2757(16) 0.060 Uiso d D 1
O O80W 0.90325(19) 0.59599(14) 0.21980(11) 0.0367(7) Uani d D 1
H H80V 0.867(3) 0.573(2) 0.2350(18) 0.055 Uiso d D 1
H H80W 0.9638(15) 0.589(2) 0.2304(18) 0.055 Uiso d D 1
O O81W 0.08620(19) 0.56713(14) 0.26830(11) 0.0351(6) Uani d D 1
H H81W 0.124(3) 0.545(2) 0.2526(17) 0.053 Uiso d D 1
H H81V 0.112(3) 0.6042(14) 0.2737(19) 0.053 Uiso d D 1
O O82W 0.6504(2) 0.89441(15) 0.38290(11) 0.0296(8) Uani d P 0.788(4)
O O82V 0.5513(10) 0.9154(7) 0.3335(6) 0.049(4) Uiso d P 0.212(4)
O O83W 0.5955(3) 0.83319(17) 0.28187(13) 0.0370(9) Uani d P 0.788(4)
O O83V 0.5183(10) 0.8217(7) 0.2550(5) 0.045(4) Uiso d P 0.212(4)
O O84W 0.1864(2) 0.47151(16) 0.61512(12) 0.0518(8) Uani d D 1
H H84W 0.172(4) 0.5093(19) 0.6353(14) 0.078 Uiso d D 1
H H84V 0.169(4) 0.506(2) 0.5918(19) 0.078 Uiso d D 1
O O85W 0.42569(17) 0.56689(13) 0.24212(10) 0.0294(6) Uani d D 1
H H85W 0.447(3) 0.5410(19) 0.2198(14) 0.044 Uiso d D 1
H H85V 0.4769(19) 0.583(2) 0.2578(16) 0.044 Uiso d D 1
O O86W 0.10880(18) 0.37182(13) 0.28346(10) 0.0291(5) Uani d D 1
H H86W 0.074(3) 0.3391(16) 0.2757(17) 0.044 Uiso d D 1
H H86V 0.075(2) 0.3997(18) 0.2960(16) 0.044 Uiso d D 1
O O87W 0.38519(19) 0.37109(15) 0.19668(11) 0.0371(6) Uani d D 1
H H87V 0.416(3) 0.3382(18) 0.2124(17) 0.056 Uiso d D 1
H H87W 0.372(3) 0.383(2) 0.2266(12) 0.056 Uiso d D 1
O O88W 0.1715(2) 0.21905(17) 0.18647(11) 0.0437(7) Uani d D 1
H H88W 0.209(3) 0.241(2) 0.2127(15) 0.066 Uiso d D 1
H H88V 0.137(3) 0.191(2) 0.2014(18) 0.066 Uiso d D 1
O O89W 0.2289(2) 0.41587(16) -0.12879(11) 0.0439(7) Uani d D 1
H H89V 0.243(3) 0.389(2) -0.1008(14) 0.066 Uiso d D 1
H H89W 0.1676(16) 0.422(3) -0.1432(18) 0.066 Uiso d D 1
O O90W 0.3005(2) 0.26278(16) 0.28825(14) 0.0529(8) Uani d D 1
H H90W 0.3632(15) 0.256(3) 0.2881(18) 0.079 Uiso d D 1
H H90V 0.302(3) 0.3081(9) 0.296(2) 0.079 Uiso d D 1
O O91W 0.82975(19) 0.72420(14) 0.22237(11) 0.0364(6) Uani d D 1
H H91V 0.855(3) 0.6846(14) 0.2226(19) 0.055 Uiso d D 1
H H91W 0.879(2) 0.749(2) 0.2318(19) 0.055 Uiso d D 1
O O92W 0.19026(18) 0.67920(14) 0.29282(10) 0.0303(6) Uani d D 1
H H92W 0.173(3) 0.7211(12) 0.2901(18) 0.046 Uiso d D 1
H H92V 0.234(2) 0.673(2) 0.2761(15) 0.046 Uiso d D 1
O O93W 0.49044(18) 0.47794(14) 0.17466(10) 0.0324(6) Uani d D 1
H H93V 0.5431(19) 0.474(2) 0.1945(15) 0.049 Uiso d D 1
H H93W 0.460(3) 0.4440(16) 0.1819(18) 0.049 Uiso d D 1
O O94W 0.1747(2) 0.55864(17) 0.69522(11) 0.0474(7) Uani d D 1
H H94W 0.141(2) 0.540(2) 0.7173(18) 0.071 Uiso d D 1
H H94V 0.207(2) 0.547(3) 0.7268(13) 0.071 Uiso d D 1
O O95W 0.0492(2) 0.42768(15) 0.82155(12) 0.0420(7) Uani d D 1
H H95W 0.043(3) 0.3924(17) 0.8016(17) 0.063 Uiso d D 1
H H95V 0.054(3) 0.459(2) 0.7967(16) 0.063 Uiso d D 1
O O96W 0.4212(3) 0.7970(2) 0.22134(15) 0.0695(10) Uani d D 1
O O97W 0.60019(18) 0.59495(13) 0.29311(10) 0.0304(6) Uani d D 1
H H97V 0.624(3) 0.5638(17) 0.2757(16) 0.046 Uiso d D 1
H H97W 0.629(3) 0.6323(15) 0.2858(17) 0.046 Uiso d D 1
O O98W 0.99812(17) 0.46804(13) 0.31891(10) 0.0293(6) Uani d D 1
H H98W 1.022(3) 0.5047(14) 0.3134(17) 0.044 Uiso d D 1
H H98V 0.9443(16) 0.473(2) 0.3033(16) 0.044 Uiso d D 1
O O99W 0.31100(18) 0.67711(14) 0.21588(10) 0.0314(6) Uani d D 1
H H99W 0.337(3) 0.6392(14) 0.2242(18) 0.047 Uiso d D 1
H H99V 0.329(3) 0.7176(12) 0.2229(18) 0.047 Uiso d D 1

loop_
_atom_site_aniso_label
_atom_site_aniso_U_11
_atom_site_aniso_U_22
_atom_site_aniso_U_33
_atom_site_aniso_U_12
_atom_site_aniso_U_13
_atom_site_aniso_U_23
Cu1 0.01105(18) 0.0151(2) 0.01389(18) 0.00045(14) 0.00131(14) 0.00101(14)
Cu2 0.01315(18) 0.0166(2) 0.01539(17) 0.00278(15) 0.00244(14) -0.00345(15)
Cu3 0.01326(18) 0.0163(2) 0.01438(17) -0.00076(14) 0.00261(14) -0.00261(14)
Cu4 0.01484(19) 0.0204(2) 0.01707(19) -0.00415(15) 0.00242(15) 0.00289(16)
O1 0.0160(11) 0.0128(11) 0.0195(11) 0.0012(9) 0.0032(9) 0.0018(9)
O2 0.0173(11) 0.0208(12) 0.0207(12) 0.0019(9) 0.0076(9) 0.0056(9)
O3 0.0192(11) 0.0140(11) 0.0166(11) 0.0046(9) 0.0043(9) -0.0014(9)
O4 0.0199(11) 0.0224(12) 0.0202(12) 0.0024(9) 0.0083(10) -0.0016(9)
O5 0.0427(15) 0.0241(13) 0.0233(13) 0.0011(11) 0.0162(11) 0.0039(10)
O6 0.0357(14) 0.0242(13) 0.0233(12) 0.0048(10) 0.0132(11) -0.0039(10)
O7 0.0169(11) 0.0171(12) 0.0232(12) -0.0008(9) 0.0051(9) -0.0050(9)
O8 0.0240(12) 0.0230(12) 0.0184(12) -0.0024(10) 0.0083(10) -0.0054(9)
O9 0.0204(12) 0.0183(12) 0.0212(12) -0.0032(9) 0.0056(9) -0.0011(9)
O10 0.0222(12) 0.0271(13) 0.0219(12) -0.0067(10) 0.0065(10) -0.0022(10)
O11 0.070(2) 0.0287(15) 0.0314(15) -0.0088(13) 0.0308(14) -0.0031(12)
O12 0.070(2) 0.0368(16) 0.0274(14) -0.0198(14) 0.0202(14) -0.0128(12)
O13 0.0227(13) 0.0228(13) 0.0366(14) -0.0035(10) 0.0031(11) 0.0047(10)
O14 0.0255(12) 0.0183(12) 0.0249(12) -0.0049(9) -0.0021(9) 0.0015(9)
O15 0.0297(13) 0.0210(12) 0.0289(13) -0.0064(10) 0.0038(11) 0.0006(10)
O16 0.0240(13) 0.0195(12) 0.0346(14) -0.0014(10) 0.0026(11) 0.0038(10)
O17 0.0241(14) 0.0295(14) 0.0473(16) -0.0034(11) 0.0041(12) -0.0045(12)
O18 0.0249(13) 0.0250(14) 0.0299(13) 0.0003(10) 0.0091(10) -0.0018(10)
O19 0.0269(14) 0.0354(16) 0.075(2) -0.0094(12) 0.0116(14) -0.0016(14)
O20 0.0288(13) 0.0269(14) 0.0297(13) -0.0024(11) 0.0075(11) -0.0016(10)
O21 0.0316(15) 0.0267(14) 0.0599(18) 0.0024(12) 0.0121(13) 0.0047(12)
O22 0.0250(14) 0.0253(14) 0.0494(16) -0.0025(11) 0.0025(12) 0.0108(12)
O23 0.058(2) 0.0338(18) 0.090(3) -0.0193(15) -0.0196(18) 0.0213(17)
O24 0.050(2) 0.0294(18) 0.154(4) -0.0003(15) -0.027(2) 0.016(2)
N1 0.0140(13) 0.0182(14) 0.0161(13) 0.0016(11) 0.0018(10) -0.0027(11)
N2 0.0133(14) 0.0142(13) 0.0192(14) -0.0006(11) 0.0053(11) -0.0027(11)
N3 0.0156(13) 0.0131(13) 0.0153(12) -0.0013(11) 0.0037(10) 0.0026(11)
N4 0.0144(13) 0.0141(13) 0.0118(12) -0.0004(10) 0.0022(10) 0.0030(10)
N5 0.0205(15) 0.0147(14) 0.0306(16) 0.0019(11) 0.0117(12) -0.0035(12)
N6 0.0169(13) 0.0237(16) 0.0234(14) 0.0085(12) 0.0027(11) -0.0109(12)
N7 0.0157(13) 0.0153(14) 0.0139(12) 0.0002(11) 0.0039(10) -0.0018(11)
N8 0.0131(13) 0.0144(14) 0.0135(13) -0.0002(10) 0.0030(10) 0.0000(10)
N9 0.0167(13) 0.0171(14) 0.0201(13) -0.0032(11) 0.0053(10) -0.0016(11)
N10 0.0170(14) 0.0172(15) 0.0155(13) -0.0027(11) 0.0039(11) -0.0025(11)
N11 0.0174(13) 0.0153(14) 0.0168(12) 0.0008(11) 0.0063(10) -0.0026(11)
N12 0.0147(13) 0.0166(14) 0.0149(13) 0.0007(11) 0.0057(11) -0.0027(10)
N13 0.0204(15) 0.0174(15) 0.0307(16) -0.0009(12) 0.0076(12) 0.0063(12)
N14 0.0162(14) 0.0281(16) 0.0213(14) -0.0096(12) 0.0003(11) 0.0052(13)
N15 0.0142(13) 0.0191(14) 0.0159(13) 0.0010(11) 0.0021(11) 0.0018(11)
N16 0.0160(13) 0.0158(14) 0.0187(13) -0.0011(11) 0.0045(10) 0.0003(11)
N17 0.0364(18) 0.0425(19) 0.0158(14) -0.0088(15) 0.0055(13) 0.0038(13)
N18 0.0327(17) 0.0318(17) 0.0218(15) -0.0002(13) 0.0066(13) 0.0015(13)
N19 0.0261(16) 0.0214(15) 0.0258(16) -0.0026(12) 0.0041(13) 0.0006(12)
N20 0.0318(17) 0.0295(17) 0.0195(15) 0.0072(13) 0.0097(13) 0.0025(12)
C1 0.0095(14) 0.0159(15) 0.0158(15) -0.0024(11) 0.0005(12) -0.0002(12)
C2 0.0092(14) 0.0175(16) 0.0163(15) -0.0044(11) 0.0037(12) -0.0018(12)
C3 0.0077(14) 0.0153(15) 0.0173(15) -0.0010(11) 0.0010(12) -0.0045(12)
C4 0.0146(15) 0.0149(16) 0.0160(15) -0.0006(12) 0.0013(12) 0.0018(12)
C5 0.0136(15) 0.0195(16) 0.0134(15) -0.0026(12) -0.0009(12) -0.0007(12)
C6 0.0105(14) 0.0148(15) 0.0219(16) 0.0011(11) 0.0038(12) -0.0058(12)
C7 0.0098(15) 0.0127(16) 0.0183(15) -0.0025(12) 0.0008(12) 0.0004(12)
C8 0.0108(15) 0.0163(18) 0.0164(16) 0.0014(12) -0.0008(12) -0.0003(13)
C9 0.0216(16) 0.0210(17) 0.0163(16) -0.0020(13) 0.0029(13) -0.0001(13)
C10 0.0223(16) 0.0168(17) 0.0160(14) 0.0016(13) 0.0035(12) 0.0013(13)
C11 0.0301(18) 0.0247(19) 0.0179(15) 0.0030(15) 0.0016(13) -0.0003(14)
C12 0.0197(17) 0.0290(19) 0.0235(18) 0.0024(14) -0.0057(14) -0.0079(14)
C13 0.0178(17) 0.0229(19) 0.0251(18) -0.0012(14) 0.0026(14) -0.0115(14)
C14 0.0141(16) 0.0115(16) 0.0191(16) 0.0020(12) 0.0024(13) -0.0038(12)
C15 0.0131(16) 0.0140(17) 0.0233(17) 0.0032(12) 0.0053(13) -0.0029(13)
C16 0.0187(17) 0.0214(18) 0.0271(18) -0.0047(14) 0.0074(14) -0.0052(14)
C17 0.0295(19) 0.026(2) 0.0260(18) -0.0045(15) 0.0141(15) -0.0034(15)
C18 0.0326(19) 0.0218(18) 0.0189(17) -0.0022(15) 0.0061(15) 0.0023(14)
C19 0.0157(16) 0.0208(18) 0.0192(17) 0.0014(13) 0.0024(13) 0.0011(13)
C20 0.0167(16) 0.0189(17) 0.0196(16) 0.0003(13) 0.0050(12) 0.0001(13)
C21 0.0220(17) 0.0258(19) 0.0166(16) -0.0052(14) 0.0029(13) -0.0004(13)
C22 0.0167(15) 0.032(2) 0.0163(15) -0.0044(14) -0.0050(12) 0.0043(14)
C23 0.0119(16) 0.0265(18) 0.0167(16) -0.0004(13) 0.0001(12) 0.0072(13)
C24 0.0127(15) 0.0155(16) 0.0153(15) -0.0048(12) 0.0032(12) 0.0080(12)
C25 0.0138(16) 0.0095(16) 0.0189(16) -0.0014(12) 0.0055(13) 0.0071(12)
C26 0.0147(16) 0.0194(18) 0.0253(18) 0.0035(13) 0.0061(13) 0.0029(14)
C27 0.0218(17) 0.0198(18) 0.0266(18) 0.0051(14) 0.0129(14) 0.0024(14)
C28 0.0246(18) 0.0212(18) 0.0207(17) 0.0008(14) 0.0093(14) -0.0021(13)
C29 0.0178(16) 0.0228(18) 0.0167(16) -0.0034(13) 0.0041(13) 0.0013(13)
C30 0.0269(19) 0.0186(18) 0.045(2) 0.0008(14) 0.0164(17) 0.0002(16)
C31 0.046(3) 0.022(2) 0.058(3) 0.0045(18) 0.031(2) 0.0001(18)
C32 0.029(2) 0.027(2) 0.072(3) -0.0032(17) 0.024(2) -0.009(2)
C33 0.0216(19) 0.0213(19) 0.066(3) -0.0018(15) 0.0167(19) -0.0153(19)
C34 0.0162(17) 0.0188(18) 0.040(2) 0.0037(14) 0.0079(15) -0.0161(15)
C35 0.0164(17) 0.0249(19) 0.0284(18) 0.0053(14) 0.0024(14) -0.0148(14)
C36 0.0177(17) 0.034(2) 0.039(2) 0.0061(15) -0.0006(15) -0.0231(18)
C37 0.027(2) 0.054(3) 0.0269(19) 0.0171(19) -0.0075(15) -0.0204(19)
C38 0.041(2) 0.044(2) 0.0229(19) 0.0173(19) 0.0004(17) -0.0114(17)
C39 0.0271(19) 0.030(2) 0.0169(17) 0.0104(15) 0.0008(14) -0.0057(14)
C40 0.0222(16) 0.0220(18) 0.0169(15) 0.0043(14) 0.0068(12) -0.0026(14)
C41 0.0307(18) 0.0258(19) 0.0156(15) 0.0019(15) 0.0052(13) -0.0035(14)
C42 0.0233(17) 0.0255(19) 0.0165(16) 0.0014(14) -0.0003(13) 0.0027(13)
C43 0.0140(16) 0.0187(17) 0.0230(17) 0.0014(13) 0.0041(13) -0.0021(13)
C44 0.0142(16) 0.0132(16) 0.0160(15) -0.0042(12) 0.0031(12) -0.0024(12)
C45 0.0143(16) 0.0116(16) 0.0152(15) -0.0029(12) 0.0041(12) 0.0013(12)
C46 0.0131(16) 0.0164(17) 0.0191(16) 0.0020(13) 0.0030(13) -0.0024(13)
C47 0.0186(17) 0.0244(18) 0.0214(17) 0.0070(14) 0.0079(14) -0.0053(14)
C48 0.0215(17) 0.0222(18) 0.0155(16) 0.0002(14) 0.0044(13) -0.0058(13)
C49 0.0185(16) 0.0192(17) 0.0162(16) -0.0007(13) 0.0011(13) -0.0004(13)
C51 0.0099(14) 0.0175(16) 0.0193(16) 0.0015(12) 0.0030(12) -0.0045(12)
C52 0.0124(15) 0.0196(16) 0.0143(16) 0.0025(12) 0.0016(13) 0.0028(12)
C53 0.0074(14) 0.0167(16) 0.0191(15) 0.0027(11) 0.0002(12) 0.0024(12)
C54 0.0145(15) 0.0143(15) 0.0175(15) -0.0006(12) -0.0002(12) -0.0012(12)
C55 0.0138(15) 0.0215(17) 0.0134(15) 0.0028(12) -0.0017(12) -0.0010(12)
C56 0.0116(15) 0.0192(16) 0.0202(16) 0.0008(12) 0.0033(12) 0.0022(12)
C57 0.0091(15) 0.0176(18) 0.0213(17) 0.0032(12) 0.0014(13) -0.0041(13)
C58 0.0124(15) 0.0212(18) 0.0182(17) -0.0021(13) -0.0014(13) 0.0032(14)
C59 0.0201(16) 0.0212(17) 0.0188(16) -0.0006(13) 0.0007(13) -0.0003(13)
C60 0.0222(16) 0.0196(17) 0.0165(15) -0.0032(14) 0.0055(12) -0.0043(14)
C61 0.0258(17) 0.0286(19) 0.0184(15) -0.0050(15) -0.0018(13) -0.0011(15)
C62 0.0219(18) 0.028(2) 0.0247(18) -0.0006(14) -0.0047(14) 0.0006(14)
C63 0.0164(17) 0.027(2) 0.0252(18) 0.0000(14) -0.0006(14) 0.0038(15)
C64 0.0162(16) 0.0128(16) 0.0204(16) -0.0031(13) 0.0079(13) 0.0033(13)
C65 0.0139(16) 0.0144(16) 0.0221(17) -0.0020(13) 0.0050(13) 0.0042(13)
C66 0.0170(17) 0.0247(19) 0.0245(18) 0.0049(14) 0.0071(14) 0.0044(14)
C67 0.034(2) 0.025(2) 0.0279(19) 0.0089(16) 0.0157(16) -0.0045(15)
C68 0.035(2) 0.0275(19) 0.0164(17) 0.0044(16) 0.0043(15) -0.0080(14)
C69 0.0194(17) 0.0214(18) 0.0174(16) 0.0010(13) 0.0022(13) 0.0003(13)
C70 0.0222(17) 0.0196(18) 0.0200(16) 0.0003(13) 0.0087(13) 0.0010(13)
C71 0.0245(17) 0.0279(19) 0.0165(16) 0.0054(14) 0.0034(13) 0.0022(14)
C72 0.0176(15) 0.0278(19) 0.0187(15) 0.0062(14) -0.0017(12) -0.0062(14)
C73 0.0189(17) 0.0234(18) 0.0196(17) 0.0020(14) 0.0042(13) -0.0058(14)
C74 0.0131(15) 0.0153(16) 0.0182(16) 0.0015(12) 0.0037(12) -0.0067(12)
C75 0.0151(16) 0.0182(17) 0.0142(15) -0.0009(13) 0.0048(12) -0.0057(13)
C76 0.0160(17) 0.0258(19) 0.0246(18) -0.0046(14) 0.0053(14) -0.0013(15)
C77 0.0240(19) 0.030(2) 0.0278(19) -0.0049(15) 0.0112(15) 0.0023(15)
C78 0.0273(18) 0.0271(19) 0.0178(17) 0.0004(15) 0.0067(14) -0.0005(14)
C79 0.0188(17) 0.0255(18) 0.0123(15) 0.0033(13) 0.0026(13) -0.0028(13)
C80 0.038(2) 0.0184(18) 0.0267(19) -0.0058(15) 0.0115(16) -0.0012(14)
C81 0.056(3) 0.025(2) 0.048(2) -0.0038(19) 0.031(2) -0.0028(18)
C82 0.056(3) 0.025(2) 0.057(3) 0.0088(19) 0.036(2) 0.0039(19)
C83 0.026(2) 0.035(2) 0.059(3) 0.0102(17) 0.0206(19) 0.023(2)
C84 0.0232(18) 0.0238(19) 0.034(2) -0.0031(14) 0.0109(15) 0.0145(15)
C85 0.0151(17) 0.034(2) 0.032(2) -0.0070(15) 0.0038(15) 0.0205(17)
C86 0.023(2) 0.055(3) 0.037(2) -0.0095(18) 0.0024(17) 0.026(2)
C87 0.029(2) 0.074(3) 0.046(3) -0.025(2) -0.0123(19) 0.038(2)
C88 0.050(3) 0.060(3) 0.0224(18) -0.030(2) -0.0036(17) 0.0150(19)
C89 0.037(2) 0.040(2) 0.0225(18) -0.0148(18) -0.0006(15) 0.0078(17)
C90 0.0197(17) 0.0225(18) 0.0167(16) 0.0016(14) 0.0019(13) -0.0003(13)
C91 0.0231(18) 0.033(2) 0.0157(16) 0.0005(15) 0.0033(14) 0.0064(14)
C92 0.0221(18) 0.0255(19) 0.0215(17) -0.0059(14) 0.0103(14) 0.0051(14)
C93 0.0124(16) 0.0223(18) 0.0177(16) -0.0019(13) 0.0034(13) -0.0004(13)
C94 0.0176(16) 0.0174(17) 0.0158(16) 0.0025(13) 0.0015(13) -0.0004(13)
C95 0.0163(16) 0.0161(16) 0.0148(15) 0.0000(13) 0.0058(13) -0.0002(12)
C96 0.0165(16) 0.0191(17) 0.0196(16) -0.0004(13) 0.0024(13) 0.0019(13)
C97 0.0196(17) 0.029(2) 0.0206(17) -0.0017(14) -0.0027(13) -0.0017(14)
C98 0.0279(17) 0.029(2) 0.0151(15) -0.0020(15) -0.0006(13) 0.0070(14)
C99 0.0218(16) 0.0262(19) 0.0196(15) -0.0019(14) 0.0078(13) 0.0062(14)
C101 0.0213(17) 0.0219(17) 0.0106(14) -0.0050(13) 0.0007(12) 0.0023(12)
C102 0.0212(17) 0.0197(17) 0.0107(15) -0.0027(13) -0.0008(12) 0.0010(12)
C103 0.0280(18) 0.0206(17) 0.0058(14) -0.0028(13) 0.0003(12) 0.0017(12)
C104 0.0252(18) 0.0214(17) 0.0118(15) -0.0073(14) 0.0037(13) -0.0006(12)
C105 0.0209(16) 0.0239(17) 0.0098(14) -0.0013(13) 0.0037(12) 0.0016(12)
C106 0.0286(18) 0.0182(16) 0.0092(14) -0.0052(13) 0.0006(12) 0.0008(11)
C107 0.0213(17) 0.0221(18) 0.0143(16) -0.0055(14) -0.0041(13) 0.0027(13)
C108 0.0279(19) 0.0237(18) 0.0133(16) -0.0089(15) 0.0066(14) 0.0017(13)
C109 0.0278(18) 0.0219(18) 0.0121(15) -0.0038(14) 0.0029(13) 0.0001(12)
C111 0.0300(19) 0.0223(18) 0.0192(17) -0.0068(14) 0.0013(14) -0.0021(13)
C112 0.0322(19) 0.0173(17) 0.0139(16) 0.0008(14) -0.0012(14) 0.0001(12)
C113 0.0313(19) 0.0224(18) 0.0193(17) -0.0021(15) -0.0022(14) -0.0013(13)
C114 0.0294(19) 0.0185(18) 0.034(2) 0.0030(15) -0.0095(16) -0.0018(15)
C115 0.043(2) 0.0178(18) 0.039(2) -0.0045(16) -0.0150(18) 0.0059(16)
C116 0.031(2) 0.028(2) 0.037(2) -0.0125(16) -0.0037(17) 0.0036(16)
C117 0.035(2) 0.0235(19) 0.0208(17) -0.0075(16) 0.0055(15) -0.0044(14)
C118 0.033(2) 0.0253(19) 0.0143(16) 0.0077(16) 0.0003(14) -0.0040(14)
C119 0.043(3) 0.033(2) 0.079(3) 0.000(2) -0.018(2) 0.021(2)
C121 0.044(2) 0.054(3) 0.0213(19) -0.010(2) 0.0064(17) 0.0076(17)
C122 0.044(2) 0.040(2) 0.0235(19) 0.0019(19) -0.0038(17) 0.0035(17)
C123 0.027(2) 0.033(2) 0.036(2) 0.0006(16) 0.0014(16) 0.0020(17)
C124 0.0277(19) 0.026(2) 0.0294(19) 0.0030(15) 0.0090(16) 0.0014(15)
C125 0.0290(19) 0.0209(18) 0.0182(17) 0.0012(14) 0.0065(14) -0.0031(13)
C126 0.0308(19) 0.0167(17) 0.0177(17) 0.0031(14) 0.0075(15) -0.0051(13)
C127 0.032(2) 0.0231(19) 0.031(2) -0.0033(15) 0.0067(16) 0.0053(15)
C128 0.029(2) 0.034(2) 0.040(2) -0.0038(16) -0.0053(17) 0.0027(17)
C129 0.045(2) 0.032(2) 0.029(2) 0.0045(18) -0.0056(17) -0.0016(16)
C130 0.042(2) 0.040(2) 0.0217(19) 0.0005(18) 0.0077(17) 0.0059(16)
C131 0.038(2) 0.0200(18) 0.0296(19) 0.0021(15) 0.0016(16) -0.0039(14)
C132 0.035(2) 0.023(2) 0.038(2) 0.0021(16) -0.0086(17) -0.0001(16)
C133 0.0249(19) 0.024(2) 0.045(2) -0.0002(15) 0.0019(17) -0.0014(17)
C134 0.0237(18) 0.0209(18) 0.0297(19) 0.0032(14) 0.0035(15) -0.0004(14)
C135 0.0253(17) 0.0103(16) 0.0257(18) -0.0025(13) 0.0087(15) 0.0041(13)
C136 0.0207(17) 0.0181(17) 0.0228(17) -0.0013(13) 0.0094(14) 0.0059(13)
C137 0.0280(19) 0.0222(19) 0.0295(19) 0.0023(15) 0.0040(16) -0.0077(15)
C138 0.0268(19) 0.031(2) 0.036(2) 0.0073(16) 0.0027(16) -0.0016(16)
C139 0.036(2) 0.040(2) 0.0224(18) 0.0062(17) -0.0002(16) 0.0022(16)
C140 0.043(2) 0.038(2) 0.0191(18) 0.0087(18) 0.0073(16) -0.0032(15)
O74W 0.0464(18) 0.052(2) 0.0296(14) -0.0208(15) 0.0070(13) -0.0018(14)
O75W 0.052(2) 0.052(2) 0.0281(19) -0.0023(18) 0.0150(17) 0.0097(16)
O76W 0.086(3) 0.057(2) 0.060(2) 0.015(2) 0.016(2) -0.0009(18)
O77W 0.131(4) 0.081(3) 0.0348(19) 0.018(3) 0.003(2) 0.0087(19)
O78W 0.0385(18) 0.082(3) 0.055(2) 0.0281(17) -0.0011(15) -0.0207(18)
O79W 0.0447(18) 0.0396(17) 0.0369(16) -0.0110(14) 0.0100(13) -0.0030(13)
O80W 0.0329(15) 0.0383(16) 0.0360(16) -0.0142(13) -0.0038(13) 0.0110(12)
O81W 0.0341(16) 0.0323(15) 0.0417(16) -0.0113(12) 0.0148(12) -0.0080(12)
O82W 0.047(2) 0.0215(16) 0.0208(16) 0.0057(14) 0.0082(14) -0.0008(12)
O83W 0.046(2) 0.0302(19) 0.0344(19) -0.0058(15) 0.0050(16) 0.0009(15)
O84W 0.076(2) 0.0434(19) 0.0380(17) 0.0052(17) 0.0149(16) 0.0052(14)
O85W 0.0243(13) 0.0348(15) 0.0298(14) -0.0044(11) 0.0066(11) 0.0041(11)
O86W 0.0278(14) 0.0285(14) 0.0330(14) -0.0046(10) 0.0112(11) -0.0018(11)
O87W 0.0288(14) 0.0471(17) 0.0363(15) 0.0039(12) 0.0082(12) 0.0198(13)
O88W 0.0409(17) 0.056(2) 0.0364(16) -0.0109(14) 0.0119(13) 0.0012(14)
O89W 0.0492(17) 0.0523(19) 0.0280(15) 0.0020(15) 0.0001(13) 0.0090(13)
O90W 0.0528(19) 0.0460(19) 0.066(2) -0.0088(16) 0.0295(17) -0.0074(16)
O91W 0.0362(16) 0.0374(16) 0.0331(14) -0.0107(12) -0.0024(12) -0.0003(12)
O92W 0.0289(14) 0.0291(14) 0.0348(14) -0.0035(12) 0.0107(11) -0.0086(12)
O93W 0.0294(14) 0.0406(16) 0.0282(14) -0.0071(12) 0.0072(11) 0.0049(12)
O94W 0.0515(18) 0.058(2) 0.0343(16) 0.0157(16) 0.0124(14) -0.0052(14)
O95W 0.0461(17) 0.0419(18) 0.0387(17) 0.0065(14) 0.0084(14) -0.0027(13)
O96W 0.068(3) 0.075(3) 0.063(2) 0.002(2) 0.0051(19) 0.0061(19)
O97W 0.0291(14) 0.0279(15) 0.0335(15) 0.0012(11) 0.0030(11) -0.0036(11)
O98W 0.0262(14) 0.0350(15) 0.0275(14) -0.0017(12) 0.0071(11) 0.0004(11)
O99W 0.0298(14) 0.0338(15) 0.0298(13) 0.0040(12) 0.0023(11) 0.0028(12)

loop_
_atom_type_symbol
_atom_type_description
_atom_type_scat_dispersion_real
_atom_type_scat_dispersion_imag
_atom_type_scat_source
C C 0.0033 0.0016 'International Tables Vol C Tables 4.2.6.8 and 6.1.1.4'
H H 0.0000 0.0000 'International Tables Vol C Tables 4.2.6.8 and 6.1.1.4'
N N 0.0061 0.0033 'International Tables Vol C Tables 4.2.6.8 and 6.1.1.4'
O O 0.0106 0.0060 'International Tables Vol C Tables 4.2.6.8 and 6.1.1.4'
Cu Cu 0.3201 1.2651 'International Tables Vol C Tables 4.2.6.8 and 6.1.1.4'

loop_
_geom_angle_atom_site_label_1
_geom_angle_atom_site_label_2
_geom_angle_atom_site_label_3
_geom_angle
N3 Cu1 N1 176.92(12)
N3 Cu1 N2 96.37(10)
N1 Cu1 N2 81.06(11)
N3 Cu1 O1 94.62(9)
N1 Cu1 O1 88.45(10)
N2 Cu1 O1 148.02(9)
N3 Cu1 N4 79.80(10)
N1 Cu1 N4 99.58(10)
N2 Cu1 N4 112.84(10)
O1 Cu1 N4 98.61(9)
N7 Cu2 O3 90.17(10)
N7 Cu2 N6 177.44(10)
O3 Cu2 N6 92.00(10)
N7 Cu2 N8 81.53(10)
O3 Cu2 N8 151.22(10)
N6 Cu2 N8 95.91(10)
N7 Cu2 N5 101.33(11)
O3 Cu2 N5 99.90(10)
N6 Cu2 N5 79.64(11)
N8 Cu2 N5 108.73(10)
N9 Cu3 N11 175.57(12)
N9 Cu3 O7 90.30(10)
N11 Cu3 O7 94.10(10)
N9 Cu3 N10 81.01(10)
N11 Cu3 N10 95.50(10)
O7 Cu3 N10 148.03(10)
N9 Cu3 N12 98.81(10)
N11 Cu3 N12 79.91(10)
O7 Cu3 N12 99.73(9)
N10 Cu3 N12 111.96(10)
N16 Cu4 N14 175.50(13)
N16 Cu4 O9 91.86(10)
N14 Cu4 O9 92.44(10)
N16 Cu4 N15 81.11(10)
N14 Cu4 N15 95.88(10)
O9 Cu4 N15 148.13(10)
N16 Cu4 N13 98.51(11)
N14 Cu4 N13 79.27(11)
O9 Cu4 N13 102.30(10)
N15 Cu4 N13 109.46(11)
C7 O1 Cu1 108.67(18)
C8 O3 Cu2 119.78(19)
C9 O5 H5W 119(3)
C57 O7 Cu3 113.90(19)
C58 O9 Cu4 120.0(2)
C59 O11 H11V 111(3)
C109 O18 H18V 115(3)
C118 O22 H22V 107(4)
C14 N1 C10 119.4(3)
C14 N1 Cu1 115.8(2)
C10 N1 Cu1 124.8(2)
C19 N2 C15 119.4(3)
C19 N2 Cu1 127.2(2)
C15 N2 Cu1 113.4(2)
C20 N3 C24 118.8(3)
C20 N3 Cu1 124.3(2)
C24 N3 Cu1 116.8(2)
C29 N4 C25 118.9(3)
C29 N4 Cu1 129.2(2)
C25 N4 Cu1 111.3(2)
C30 N5 C34 118.5(3)
C30 N5 Cu2 130.1(2)
C34 N5 Cu2 111.4(2)
C39 N6 C35 119.4(3)
C39 N6 Cu2 123.5(2)
C35 N6 Cu2 117.0(2)
C40 N7 C44 119.3(3)
C40 N7 Cu2 124.9(2)
C44 N7 Cu2 115.73(19)
C49 N8 C45 118.2(3)
C49 N8 Cu2 128.6(2)
C45 N8 Cu2 113.0(2)
C60 N9 C64 119.7(3)
C60 N9 Cu3 124.8(2)
C64 N9 Cu3 115.5(2)
C69 N10 C65 118.9(3)
C69 N10 Cu3 127.8(2)
C65 N10 Cu3 113.2(2)
C70 N11 C74 118.9(3)
C70 N11 Cu3 123.9(2)
C74 N11 Cu3 117.1(2)
C79 N12 C75 119.2(3)
C79 N12 Cu3 129.3(2)
C75 N12 Cu3 111.0(2)
C80 N13 C84 118.7(3)
C80 N13 Cu4 128.9(2)
C84 N13 Cu4 112.4(2)
C89 N14 C85 120.3(3)
C89 N14 Cu4 122.8(3)
C85 N14 Cu4 116.9(2)
C90 N15 C94 118.5(3)
C90 N15 Cu4 128.5(2)
C94 N15 Cu4 112.9(2)
C99 N16 C95 119.4(3)
C99 N16 Cu4 124.6(2)
C95 N16 Cu4 116.0(2)
C121 N17 C125 117.2(3)
C130 N18 C126 117.3(3)
C131 N19 C135 117.2(3)
C140 N20 C136 117.4(3)
C6 C1 C2 119.6(3)
C6 C1 C7 120.6(3)
C2 C1 C7 119.8(3)
C3 C2 C1 120.5(3)
C3 C2 H2 119.7
C1 C2 H2 119.7
C2 C3 C4 119.1(3)
C2 C3 C8 120.8(3)
C4 C3 C8 120.0(3)
C3 C4 C5 120.8(3)
C3 C4 H4 119.6
C5 C4 H4 119.6
C6 C5 C4 119.3(3)
C6 C5 C9 119.9(3)
C4 C5 C9 120.6(3)
C1 C6 C5 120.5(3)
C1 C6 H6 119.7
C5 C6 H6 119.7
O2 C7 O1 123.6(3)
O2 C7 C1 119.4(3)
O1 C7 C1 116.9(3)
O4 C8 O3 124.9(3)
O4 C8 C3 121.5(3)
O3 C8 C3 113.6(3)
O6 C9 O5 124.8(3)
O6 C9 C5 122.5(3)
O5 C9 C5 112.7(3)
N1 C10 C11 122.0(3)
N1 C10 H10 119.0
C11 C10 H10 119.0
C10 C11 C12 118.8(3)
C10 C11 H11 120.6
C12 C11 H11 120.6
C13 C12 C11 119.8(3)
C13 C12 H12 120.1
C11 C12 H12 120.1
C12 C13 C14 118.4(3)
C12 C13 H13 120.8
C14 C13 H13 120.8
N1 C14 C13 121.6(3)
N1 C14 C15 115.0(3)
C13 C14 C15 123.4(3)
N2 C15 C16 121.1(3)
N2 C15 C14 114.8(3)
C16 C15 C14 124.2(3)
C17 C16 C15 119.3(3)
C17 C16 H16 120.4
C15 C16 H16 120.4
C18 C17 C16 119.7(3)
C18 C17 H17 120.2
C16 C17 H17 120.2
C17 C18 C19 119.0(3)
C17 C18 H18 120.5
C19 C18 H18 120.5
N2 C19 C18 121.5(3)
N2 C19 H19 119.2
C18 C19 H19 119.2
N3 C20 C21 122.7(3)
N3 C20 H20 118.7
C21 C20 H20 118.7
C20 C21 C22 118.8(3)
C20 C21 H21 120.6
C22 C21 H21 120.6
C23 C22 C21 119.3(3)
C23 C22 H22 120.4
C21 C22 H22 120.4
C22 C23 C24 119.6(3)
C22 C23 H23 120.2
C24 C23 H23 120.2
N3 C24 C23 120.8(3)
N3 C24 C25 115.6(3)
C23 C24 C25 123.7(3)
N4 C25 C26 121.7(3)
N4 C25 C24 116.1(3)
C26 C25 C24 122.1(3)
C27 C26 C25 118.6(3)
C27 C26 H26 120.7
C25 C26 H26 120.7
C28 C27 C26 119.4(3)
C28 C27 H27 120.3
C26 C27 H27 120.3
C27 C28 C29 118.5(3)
C27 C28 H28 120.7
C29 C28 H28 120.7
N4 C29 C28 122.9(3)
N4 C29 H29 118.6
C28 C29 H29 118.6
N5 C30 C31 122.7(4)
N5 C30 H30 118.7
C31 C30 H30 118.7
C32 C31 C30 117.7(4)
C32 C31 H31 121.1
C30 C31 H31 121.1
C31 C32 C33 121.0(4)
C31 C32 H32 119.5
C33 C32 H32 119.5
C32 C33 C34 118.8(4)
C32 C33 H33 120.6
C34 C33 H33 120.6
N5 C34 C33 121.3(4)
N5 C34 C35 115.8(3)
C33 C34 C35 122.9(3)
N6 C35 C36 121.1(3)
N6 C35 C34 116.0(3)
C36 C35 C34 122.9(3)
C37 C36 C35 118.8(4)
C37 C36 H36 120.6
C35 C36 H36 120.6
C38 C37 C36 120.1(3)
C38 C37 H37 120.0
C36 C37 H37 120.0
C37 C38 C39 118.6(4)
C37 C38 H38 120.7
C39 C38 H38 120.7
N6 C39 C38 122.1(4)
N6 C39 H39 118.9
C38 C39 H39 118.9
N7 C40 C41 122.1(3)
N7 C40 H40 118.9
C41 C40 H40 118.9
C40 C41 C42 119.1(3)
C40 C41 H41 120.4
C42 C41 H41 120.4
C43 C42 C41 119.1(3)
C43 C42 H42 120.4
C41 C42 H42 120.4
C42 C43 C44 119.0(3)
C42 C43 H43 120.5
C44 C43 H43 120.5
N7 C44 C43 121.2(3)
N7 C44 C45 114.7(3)
C43 C44 C45 124.1(3)
N8 C45 C46 121.8(3)
N8 C45 C44 114.9(3)
C46 C45 C44 123.2(3)
C45 C46 C47 118.7(3)
C45 C46 H46 120.7
C47 C46 H46 120.7
C48 C47 C46 119.5(3)
C48 C47 H47 120.3
C46 C47 H47 120.3
C47 C48 C49 118.3(3)
C47 C48 H48 120.8
C49 C48 H48 120.8
N8 C49 C48 123.5(3)
N8 C49 H49 118.2
C48 C49 H49 118.2
C56 C51 C52 119.5(3)
C56 C51 C57 119.7(3)
C52 C51 C57 120.7(3)
C53 C52 C51 120.3(3)
C53 C52 H52 119.9
C51 C52 H52 119.9
C52 C53 C54 119.5(3)
C52 C53 C58 121.1(3)
C54 C53 C58 119.2(3)
C55 C54 C53 120.4(3)
C55 C54 H54 119.8
C53 C54 H54 119.8
C54 C55 C56 119.9(3)
C54 C55 C59 119.6(3)
C56 C55 C59 120.6(3)
C51 C56 C55 120.4(3)
C51 C56 H56 119.8
C55 C56 H56 119.8
O8 C57 O7 124.0(3)
O8 C57 C51 120.3(3)
O7 C57 C51 115.6(3)
O10 C58 O9 125.3(3)
O10 C58 C53 119.9(3)
O9 C58 C53 114.7(3)
O12 C59 O11 124.0(3)
O12 C59 C55 122.1(3)
O11 C59 C55 113.9(3)
N9 C60 C61 121.8(3)
N9 C60 H60 119.1
C61 C60 H60 119.1
C60 C61 C62 119.1(3)
C60 C61 H61 120.4
C62 C61 H61 120.4
C63 C62 C61 119.3(3)
C63 C62 H62 120.3
C61 C62 H62 120.3
C62 C63 C64 119.0(3)
C62 C63 H63 120.5
C64 C63 H63 120.5
N9 C64 C63 121.0(3)
N9 C64 C65 115.2(3)
C63 C64 C65 123.7(3)
N10 C65 C66 121.0(3)
N10 C65 C64 115.1(3)
C66 C65 C64 123.9(3)
C67 C66 C65 119.6(3)
C67 C66 H66 120.2
C65 C66 H66 120.2
C66 C67 C68 119.2(3)
C66 C67 H67 120.4
C68 C67 H67 120.4
C69 C68 C67 118.7(3)
C69 C68 H68 120.7
C67 C68 H68 120.7
N10 C69 C68 122.6(3)
N10 C69 H69 118.7
C68 C69 H69 118.7
N11 C70 C71 122.7(3)
N11 C70 H70 118.7
C71 C70 H70 118.7
C70 C71 C72 118.3(3)
C70 C71 H71 120.8
C72 C71 H71 120.8
C73 C72 C71 119.5(3)
C73 C72 H72 120.2
C71 C72 H72 120.2
C72 C73 C74 119.3(3)
C72 C73 H73 120.3
C74 C73 H73 120.3
N11 C74 C73 121.2(3)
N11 C74 C75 115.4(3)
C73 C74 C75 123.4(3)
N12 C75 C76 121.1(3)
N12 C75 C74 116.0(3)
C76 C75 C74 122.9(3)
C77 C76 C75 118.9(3)
C77 C76 H76 120.6
C75 C76 H76 120.6
C76 C77 C78 119.8(3)
C76 C77 H77 120.1
C78 C77 H77 120.1
C77 C78 C79 118.4(3)
C77 C78 H78 120.8
C79 C78 H78 120.8
N12 C79 C78 122.6(3)
N12 C79 H79 118.7
C78 C79 H79 118.7
N13 C80 C81 123.0(4)
N13 C80 H80 118.5
C81 C80 H80 118.5
C82 C81 C80 118.5(4)
C82 C81 H81 120.7
C80 C81 H81 120.7
C81 C82 C83 119.8(4)
C81 C82 H82 120.1
C83 C82 H82 120.1
C82 C83 C84 118.7(4)
C82 C83 H83 120.6
C84 C83 H83 120.6
N13 C84 C83 121.2(4)
N13 C84 C85 114.7(3)
C83 C84 C85 124.1(3)
N14 C85 C86 120.2(4)
N14 C85 C84 116.6(3)
C86 C85 C84 123.2(4)
C87 C86 C85 119.1(4)
C87 C86 H86 120.4
C85 C86 H86 120.4
C86 C87 C88 120.0(4)
C86 C87 H87 120.0
C88 C87 H87 120.0
C89 C88 C87 118.2(4)
C89 C88 H88 120.9
C87 C88 H88 120.9
N14 C89 C88 122.2(4)
N14 C89 H89 118.9
C88 C89 H89 118.9
N15 C90 C91 123.3(3)
N15 C90 H90 118.4
C91 C90 H90 118.4
C90 C91 C92 118.6(3)
C90 C91 H91 120.7
C92 C91 H91 120.7
C93 C92 C91 118.4(3)
C93 C92 H92 120.8
C91 C92 H92 120.8
C94 C93 C92 120.0(3)
C94 C93 H93 120.0
C92 C93 H93 120.0
N15 C94 C93 121.2(3)
N15 C94 C95 114.8(3)
C93 C94 C95 124.0(3)
N16 C95 C96 120.8(3)
N16 C95 C94 115.0(3)
C96 C95 C94 124.3(3)
C97 C96 C95 119.4(3)
C97 C96 H96 120.3
C95 C96 H96 120.3
C98 C97 C96 119.7(3)
C98 C97 H97 120.1
C96 C97 H97 120.1
C97 C98 C99 118.4(3)
C97 C98 H98 120.8
C99 C98 H98 120.8
N16 C99 C98 122.4(3)
N16 C99 H99 118.8
C98 C99 H99 118.8
C102 C101 C106 120.0(3)
C102 C101 C107 119.0(3)
C106 C101 C107 121.0(3)
C103 C102 C101 121.1(3)
C103 C102 H102 119.5
C101 C102 H102 119.5
C104 C103 C102 118.6(3)
C104 C103 C108 120.2(3)
C102 C103 C108 121.2(3)
C103 C104 C105 121.4(3)
C103 C104 H104 119.3
C105 C104 H104 119.3
C106 C105 C104 119.6(3)
C106 C105 C109 122.3(3)
C104 C105 C109 118.1(3)
C105 C106 C101 119.4(3)
C105 C106 H106 120.3
C101 C106 H106 120.3
O13 C107 O14 124.1(3)
O13 C107 C101 119.4(3)
O14 C107 C101 116.5(3)
O16 C108 O15 125.2(3)
O16 C108 C103 117.5(3)
O15 C108 C103 117.3(3)
O17 C109 O18 123.3(3)
O17 C109 C105 121.9(3)
O18 C109 C105 114.9(3)
C112 C111 C116 119.7(3)
C112 C111 C117 122.0(3)
C116 C111 C117 118.3(3)
C113 C112 C111 120.3(3)
C113 C112 H112 119.9
C111 C112 H112 119.9
C112 C113 C114 119.3(3)
C112 C113 C118 121.4(3)
C114 C113 C118 119.3(3)
C113 C114 C115 120.8(3)
C113 C114 H114 119.6
C115 C114 H114 119.6
C116 C115 C114 119.1(3)
C116 C115 C119 118.9(4)
C114 C115 C119 122.0(4)
C115 C116 C111 120.8(3)
C115 C116 H116 119.6
C111 C116 H116 119.6
O20 C117 O19 123.3(3)
O20 C117 C111 117.9(3)
O19 C117 C111 118.8(3)
O21 C118 O22 123.3(3)
O21 C118 C113 121.4(3)
O22 C118 C113 115.3(3)
O24 C119 O23 124.8(4)
O24 C119 C115 116.0(4)
O23 C119 C115 119.1(4)
N17 C121 C122 124.1(4)
N17 C121 H121 117.9
C122 C121 H121 117.9
C121 C122 C123 117.9(3)
C121 C122 H122 121.0
C123 C122 H122 121.0
C124 C123 C122 118.9(4)
C124 C123 H123 120.5
C122 C123 H123 120.5
C123 C124 C125 119.6(3)
C123 C124 H124 120.2
C125 C124 H124 120.2
N17 C125 C124 122.2(3)
N17 C125 C126 116.2(3)
C124 C125 C126 121.5(3)
N18 C126 C127 122.4(3)
N18 C126 C125 116.4(3)
C127 C126 C125 121.2(3)
C128 C127 C126 118.8(3)
C128 C127 H127 120.6
C126 C127 H127 120.6
C129 C128 C127 119.2(4)
C129 C128 H128 120.4
C127 C128 H128 120.4
C128 C129 C130 117.8(4)
C128 C129 H129 121.1
C130 C129 H129 121.1
N18 C130 C129 124.4(4)
N18 C130 H130 117.8
C129 C130 H130 117.8
N19 C131 C132 124.1(3)
N19 C131 H131 118.0
C132 C131 H131 118.0
C133 C132 C131 118.1(3)
C133 C132 H132 120.9
C131 C132 H132 120.9
C132 C133 C134 119.0(3)
C132 C133 H133 120.5
C134 C133 H133 120.5
C133 C134 C135 119.1(3)
C133 C134 H134 120.4
C135 C134 H134 120.4
N19 C135 C134 122.4(3)
N19 C135 C136 116.7(3)
C134 C135 C136 120.9(3)
N20 C136 C137 121.8(3)
N20 C136 C135 116.7(3)
C137 C136 C135 121.5(3)
C138 C137 C136 119.8(3)
C138 C137 H137 120.1
C136 C137 H137 120.1
C137 C138 C139 118.6(3)
C137 C138 H138 120.7
C139 C138 H138 120.7
C140 C139 C138 118.6(3)
C140 C139 H139 120.7
C138 C139 H139 120.7
N20 C140 C139 123.7(3)
N20 C140 H140 118.1
C139 C140 H140 118.1
H74V O74W H74W 114(5)
H76W O76W H76V 114(6)
H77W O77W H77V 83(5)
H78W O78W H78V 121(6)
H79W O79W H79V 119(4)
H80V O80W H80W 116(5)
H81W O81W H81V 102(4)
O83W O83V O96W 172.9(12)
H84W O84W H84V 72(4)
H85W O85W H85V 99(4)
H86W O86W H86V 103(4)
H87V O87W H87W 89(4)
H88W O88W H88V 108(5)
H89V O89W H89W 119(4)
H90W O90W H90V 99(4)
H91V O91W H91W 101(4)
H92W O92W H92V 110(4)
H93V O93W H93W 104(4)
H94W O94W H94V 65(3)
H95W O95W H95V 100(4)
O83V O96W H96W 121(4)
H97V O97W H97W 104(4)
H98W O98W H98V 102(4)
H99W O99W H99V 132(4)

loop_
_geom_bond_atom_site_label_1
_geom_bond_atom_site_label_2
_geom_bond_distance
Cu1 N3 1.981(2)
Cu1 N1 1.982(2)
Cu1 N2 2.039(3)
Cu1 O1 2.043(2)
Cu1 N4 2.157(3)
Cu2 N7 1.970(2)
Cu2 O3 1.991(2)
Cu2 N6 1.998(3)
Cu2 N8 2.045(2)
Cu2 N5 2.149(3)
Cu3 N9 1.979(2)
Cu3 N11 1.982(2)
Cu3 O7 2.018(2)
Cu3 N10 2.047(3)
Cu3 N12 2.158(3)
Cu4 N16 1.966(3)
Cu4 N14 1.984(3)
Cu4 O9 1.987(2)
Cu4 N15 2.058(3)
Cu4 N13 2.161(3)
O1 C7 1.276(4)
O2 C7 1.256(4)
O3 C8 1.280(4)
O4 C8 1.243(4)
O5 C9 1.319(4)
O5 H5W 0.87(4)
O6 C9 1.217(4)
O7 C57 1.279(4)
O8 C57 1.244(4)
O9 C58 1.267(4)
O10 C58 1.249(4)
O11 C59 1.296(4)
O11 H11V 0.859(19)
O12 C59 1.208(4)
O13 C107 1.241(4)
O14 C107 1.280(4)
O15 C108 1.269(4)
O16 C108 1.251(4)
O17 C109 1.218(4)
O18 C109 1.298(4)
O18 H18V 0.870(19)
O19 C117 1.258(4)
O20 C117 1.256(4)
O21 C118 1.236(4)
O22 C118 1.281(4)
O22 H22V 0.86(2)
O23 C119 1.268(6)
O24 C119 1.235(6)
N1 C14 1.344(4)
N1 C10 1.345(4)
N2 C19 1.340(4)
N2 C15 1.361(4)
N3 C20 1.349(4)
N3 C24 1.353(4)
N4 C29 1.335(4)
N4 C25 1.336(4)
N5 C30 1.327(5)
N5 C34 1.363(4)
N6 C39 1.339(4)
N6 C35 1.346(4)
N7 C40 1.336(4)
N7 C44 1.357(4)
N8 C49 1.328(4)
N8 C45 1.361(4)
N9 C60 1.342(4)
N9 C64 1.353(4)
N10 C69 1.337(4)
N10 C65 1.353(4)
N11 C70 1.340(4)
N11 C74 1.350(4)
N12 C79 1.340(4)
N12 C75 1.346(4)
N13 C80 1.336(5)
N13 C84 1.346(4)
N14 C89 1.329(5)
N14 C85 1.353(5)
N15 C90 1.332(4)
N15 C94 1.357(4)
N16 C99 1.342(4)
N16 C95 1.355(4)
N17 C121 1.340(5)
N17 C125 1.344(4)
N18 C130 1.327(5)
N18 C126 1.341(4)
N19 C131 1.337(5)
N19 C135 1.342(4)
N20 C140 1.342(5)
N20 C136 1.342(4)
C1 C6 1.385(4)
C1 C2 1.397(4)
C1 C7 1.507(4)
C2 C3 1.389(4)
C2 H2 0.9300
C3 C4 1.392(4)
C3 C8 1.513(4)
C4 C5 1.392(4)
C4 H4 0.9300
C5 C6 1.391(4)
C5 C9 1.492(4)
C6 H6 0.9300
C10 C11 1.379(4)
C10 H10 0.9300
C11 C12 1.384(5)
C11 H11 0.9300
C12 C13 1.384(5)
C12 H12 0.9300
C13 C14 1.394(4)
C13 H13 0.9300
C14 C15 1.475(4)
C15 C16 1.392(5)
C16 C17 1.382(5)
C16 H16 0.9300
C17 C18 1.373(5)
C17 H17 0.9300
C18 C19 1.402(5)
C18 H18 0.9300
C19 H19 0.9300
C20 C21 1.371(4)
C20 H20 0.9300
C21 C22 1.384(5)
C21 H21 0.9300
C22 C23 1.377(5)
C22 H22 0.9300
C23 C24 1.394(4)
C23 H23 0.9300
C24 C25 1.481(4)
C25 C26 1.400(4)
C26 C27 1.388(5)
C26 H26 0.9300
C27 C28 1.372(5)
C27 H27 0.9300
C28 C29 1.386(5)
C28 H28 0.9300
C29 H29 0.9300
C30 C31 1.410(5)
C30 H30 0.9300
C31 C32 1.363(6)
C31 H31 0.9300
C32 C33 1.363(6)
C32 H32 0.9300
C33 C34 1.397(5)
C33 H33 0.9300
C34 C35 1.473(5)
C35 C36 1.392(5)
C36 C37 1.380(6)
C36 H36 0.9300
C37 C38 1.367(6)
C37 H37 0.9300
C38 C39 1.386(5)
C38 H38 0.9300
C39 H39 0.9300
C40 C41 1.376(4)
C40 H40 0.9300
C41 C42 1.388(5)
C41 H41 0.9300
C42 C43 1.385(5)
C42 H42 0.9300
C43 C44 1.389(4)
C43 H43 0.9300
C44 C45 1.481(4)
C45 C46 1.386(4)
C46 C47 1.391(4)
C46 H46 0.9300
C47 C48 1.378(5)
C47 H47 0.9300
C48 C49 1.381(4)
C48 H48 0.9300
C49 H49 0.9300
C51 C56 1.388(4)
C51 C52 1.405(4)
C51 C57 1.510(4)
C52 C53 1.391(4)
C52 H52 0.9300
C53 C54 1.396(4)
C53 C58 1.515(4)
C54 C55 1.389(4)
C54 H54 0.9300
C55 C56 1.394(4)
C55 C59 1.492(4)
C56 H56 0.9300
C60 C61 1.374(4)
C60 H60 0.9300
C61 C62 1.388(5)
C61 H61 0.9300
C62 C63 1.384(5)
C62 H62 0.9300
C63 C64 1.388(5)
C63 H63 0.9300
C64 C65 1.466(4)
C65 C66 1.390(5)
C66 C67 1.373(5)
C66 H66 0.9300
C67 C68 1.385(5)
C67 H67 0.9300
C68 C69 1.379(5)
C68 H68 0.9300
C69 H69 0.9300
C70 C71 1.375(4)
C70 H70 0.9300
C71 C72 1.384(5)
C71 H71 0.9300
C72 C73 1.376(5)
C72 H72 0.9300
C73 C74 1.383(4)
C73 H73 0.9300
C74 C75 1.491(4)
C75 C76 1.400(5)
C76 C77 1.378(5)
C76 H76 0.9300
C77 C78 1.380(5)
C77 H77 0.9300
C78 C79 1.384(5)
C78 H78 0.9300
C79 H79 0.9300
C80 C81 1.374(5)
C80 H80 0.9300
C81 C82 1.373(6)
C81 H81 0.9300
C82 C83 1.374(6)
C82 H82 0.9300
C83 C84 1.401(5)
C83 H83 0.9300
C84 C85 1.477(5)
C85 C86 1.396(5)
C86 C87 1.376(7)
C86 H86 0.9300
C87 C88 1.384(7)
C87 H87 0.9300
C88 C89 1.382(5)
C88 H88 0.9300
C89 H89 0.9300
C90 C91 1.378(5)
C90 H90 0.9300
C91 C92 1.390(5)
C91 H91 0.9300
C92 C93 1.385(5)
C92 H92 0.9300
C93 C94 1.380(5)
C93 H93 0.9300
C94 C95 1.475(4)
C95 C96 1.390(4)
C96 C97 1.381(5)
C96 H96 0.9300
C97 C98 1.381(5)
C97 H97 0.9300
C98 C99 1.386(4)
C98 H98 0.9300
C99 H99 0.9300
C101 C102 1.396(4)
C101 C106 1.397(4)
C101 C107 1.516(4)
C102 C103 1.389(4)
C102 H102 0.9300
C103 C104 1.387(5)
C103 C108 1.503(5)
C104 C105 1.402(5)
C104 H104 0.9300
C105 C106 1.394(4)
C105 C109 1.490(5)
C106 H106 0.9300
C111 C112 1.392(5)
C111 C116 1.395(5)
C111 C117 1.499(5)
C112 C113 1.389(5)
C112 H112 0.9300
C113 C114 1.397(5)
C113 C118 1.490(5)
C114 C115 1.399(5)
C114 H114 0.9300
C115 C116 1.381(5)
C115 C119 1.525(6)
C116 H116 0.9300
C121 C122 1.375(5)
C121 H121 0.9300
C122 C123 1.382(5)
C122 H122 0.9300
C123 C124 1.375(5)
C123 H123 0.9300
C124 C125 1.380(5)
C124 H124 0.9300
C125 C126 1.493(5)
C126 C127 1.391(5)
C127 C128 1.385(5)
C127 H127 0.9300
C128 C129 1.375(6)
C128 H128 0.9300
C129 C130 1.382(6)
C129 H129 0.9300
C130 H130 0.9300
C131 C132 1.385(5)
C131 H131 0.9300
C132 C133 1.375(5)
C132 H132 0.9300
C133 C134 1.383(5)
C133 H133 0.9300
C134 C135 1.390(5)
C134 H134 0.9300
C135 C136 1.489(5)
C136 C137 1.388(5)
C137 C138 1.373(5)
C137 H137 0.9300
C138 C139 1.377(5)
C138 H138 0.9300
C139 C140 1.373(5)
C139 H139 0.9300
C140 H140 0.9300
O74W H74V 0.83(2)
O74W H74W 0.845(19)
O75W O75V 1.376(19)
O76W H76W 0.93(5)
O76W H76V 0.93(5)
O77W H77W 0.919(19)
O77W H77V 0.887(19)
O78W H78W 0.846(19)
O78W H78V 0.860(17)
O79W H79W 0.948(19)
O79W H79V 0.87(4)
O80W H80V 0.83(4)
O80W H80W 0.885(19)
O81W H81W 0.85(4)
O81W H81V 0.825(19)
O82W O82V 1.785(14)
O83W O83V 1.229(14)
O83V O96W 1.596(14)
O84W H84W 0.94(4)
O84W H84V 0.90(2)
O85W H85W 0.85(4)
O85W H85V 0.847(19)
O86W H86W 0.82(4)
O86W H86V 0.834(19)
O87W H87V 0.85(4)
O87W H87W 0.838(19)
O88W H88W 0.90(2)
O88W H88V 0.87(4)
O89W H89V 0.88(2)
O89W H89W 0.909(19)
O90W H90W 0.918(18)
O90W H90V 0.912(16)
O91W H91V 0.863(19)
O91W H91W 0.87(4)
O92W H92W 0.862(19)
O92W H92V 0.829(19)
O93W H93V 0.843(19)
O93W H93W 0.84(4)
O94W H94W 0.88(4)
O94W H94V 0.884(18)
O95W H95W 0.85(4)
O95W H95V 0.88(2)
O96W H96W 0.96(5)
O97W H97V 0.86(4)
O97W H97W 0.879(19)
O98W H98W 0.823(19)
O98W H98V 0.819(19)
O99W H99W 0.847(19)
O99W H99V 0.851(19)

loop_
_geom_hbond_atom_site_label_D
_geom_hbond_atom_site_label_H
_geom_hbond_atom_site_label_A
_geom_hbond_site_symmetry_A
_geom_hbond_distance_DH
_geom_hbond_distance_HA
_geom_hbond_distance_DA
_geom_hbond_angle_DHA
O5 H5W O85W . 0.87(4) 1.72(2) 2.565(3) 165(4)
O85W H85V O97W . 0.847(19) 1.87(2) 2.698(4) 164(4)
O85W H85W O93W . 0.85(4) 1.86(2) 2.707(4) 175(4)
O93W H93V O16 . 0.843(19) 1.92(2) 2.745(3) 166(5)
O93W H93W O87W . 0.84(4) 1.88(2) 2.710(4) 176(5)
O97W H97V O16 . 0.86(4) 1.88(2) 2.735(3) 171(4)
O97W H97W O74W . 0.879(19) 1.87(2) 2.733(4) 167(4)
O87W H87W O6 . 0.838(19) 2.03(2) 2.868(4) 177(5)
O87W H87V O13 . 0.85(4) 1.89(2) 2.734(4) 174(5)
O74W H74V O91W . 0.83(2) 1.96(2) 2.776(4) 170(5)
O74W H74W O83W . 0.845(19) 1.95(3) 2.696(5) 146(5)
O91W H91V O80W . 0.863(19) 1.89(2) 2.750(4) 176(5)
O91W H91W O79W . 0.87(4) 2.03(2) 2.882(4) 169(4)
O80W H80V O15 . 0.83(4) 2.03(3) 2.796(3) 154(5)
O80W H80W O81W 1_655 0.885(19) 1.92(2) 2.788(4) 167(4)
O98W H98V O15 . 0.819(19) 1.97(2) 2.789(3) 176(4)
O98W H98W O81W 1_655 0.823(19) 2.00(3) 2.753(4) 152(4)
O81W H81W O12 . 0.85(4) 1.98(2) 2.820(4) 170(5)
O81W H81V O92W . 0.825(19) 1.88(2) 2.692(4) 169(5)
O92W H92W O23 . 0.862(19) 1.91(2) 2.757(4) 169(4)
O92W H92V O99W . 0.829(19) 2.01(2) 2.801(4) 159(4)
O99W H99W O85W . 0.847(19) 1.93(2) 2.752(4) 164(4)
O99W H99V O96W . 0.851(19) 2.06(3) 2.845(5) 153(4)
O96W H96W O24 . 0.96(5) 1.75(4) 2.533(6) 137(3)
O22 H22V O14 1_565 0.86(2) 1.67(2) 2.518(3) 167(5)
